data_2222201
loop_
_publ_author_name
'Wang, Yan-Jun'
'Wang, Na'
'Hu, Rui-Ding'
'Lin, Qiu-Yue'
'Wang, Yun-Yun'

_publ_section_title
;
 Diaquabis(ciprofloxacinato)manganese(II) 2,2'-bipyridine solvate
 tetrahydrate
;
_journal_coeditor_code AT2799
_journal_issue 7
_journal_name_full 'Acta Crystallographica Section E'
_journal_page_first m783
_journal_paper_doi 10.1107/S1600536809021783
_journal_volume 65
_journal_year 2009
_chemical_formula_iupac '[Mn (C17 H17 F N3 O3)2 (H2 O)2], C10 H8 N2, 4H2 O'
_chemical_formula_moiety 'C34 H38 F2 Mn N6 O8, C10 H8 N2, 4(H2 O)'
_chemical_formula_sum 'C44 H54 F2 Mn N8 O12'
_chemical_formula_weight 979.89
_chemical_name_common
;
Diaquabis(ciprofloxacinato)manganese(II) 2,2'-bipyridine solvate dihydrate
;
_chemical_name_systematic
;
diaquabis[1-cyclopropyl-6-fluoro-4-oxo-7-(piperazin-1-yl)-1,4-
dihydroquinoline-3-carboxylato]manganese(II) 2,2'-bipyridine solvate
tetrahydrate}
;
_space_group_IT_number 2
_symmetry_cell_setting triclinic
_symmetry_space_group_name_Hall '-P 1'
_symmetry_space_group_name_H-M 'P -1'
_atom_sites_solution_hydrogens geom
_atom_sites_solution_primary direct
_atom_sites_solution_secondary difmap
_audit_creation_method SHELXL-97
_cell_angle_alpha 66.905(2)
_cell_angle_beta 68.933(2)
_cell_angle_gamma 85.858(2)
_cell_formula_units_Z 1
_cell_length_a 10.0355(3)
_cell_length_b 11.1409(3)
_cell_length_c 11.8461(3)
_cell_measurement_reflns_used 2729
_cell_measurement_temperature 296(2)
_cell_measurement_theta_max 27.60
_cell_measurement_theta_min 1.99
_cell_volume 1133.22(6)
_computing_cell_refinement 'SAINT (Bruker, 2004)'
_computing_data_collection 'APEX2 (Bruker, 2004)'
_computing_data_reduction 'SAINT (Bruker, 2004)'
_computing_molecular_graphics 'SHELXTL (Sheldrick, 2008)'
_computing_publication_material 'SHELXTL (Sheldrick, 2008)'
_computing_structure_refinement 'SHELXTL (Sheldrick, 2008)'
_computing_structure_solution 'SHELXTL (Sheldrick, 2008)'
_diffrn_ambient_temperature 296(2)
_diffrn_measured_fraction_theta_full 0.963
_diffrn_measured_fraction_theta_max 0.963
_diffrn_measurement_device_type 'Bruker APEXII CCD area-detector'
_diffrn_measurement_method '\f and \w'
_diffrn_radiation_monochromator graphite
_diffrn_radiation_source 'fine-focus sealed tube'
_diffrn_radiation_type MoK\a
_diffrn_radiation_wavelength 0.71073
_diffrn_reflns_av_R_equivalents 0.0424
_diffrn_reflns_av_sigmaI/netI 0.0650
_diffrn_reflns_limit_h_max 12
_diffrn_reflns_limit_h_min -13
_diffrn_reflns_limit_k_max 14
_diffrn_reflns_limit_k_min -14
_diffrn_reflns_limit_l_max 15
_diffrn_reflns_limit_l_min -15
_diffrn_reflns_number 14989
_diffrn_reflns_theta_full 27.60
_diffrn_reflns_theta_max 27.60
_diffrn_reflns_theta_min 1.99
_diffrn_standards_decay_% 0
_exptl_absorpt_coefficient_mu 0.371
_exptl_absorpt_correction_T_max 0.983
_exptl_absorpt_correction_T_min 0.926
_exptl_absorpt_correction_type multi-scan
_exptl_absorpt_process_details '(SADABS; Sheldrick, 1996)'
_exptl_crystal_colour yellow
_exptl_crystal_density_diffrn 1.436
_exptl_crystal_density_method 'not measured'
_exptl_crystal_description sheet
_exptl_crystal_F_000 513
_exptl_crystal_size_max 0.424
_exptl_crystal_size_mid 0.173
_exptl_crystal_size_min 0.046
_refine_diff_density_max 1.073
_refine_diff_density_min -0.648
_refine_ls_extinction_method none
_refine_ls_goodness_of_fit_ref 1.076
_refine_ls_hydrogen_treatment mixed
_refine_ls_matrix_type full
_refine_ls_number_parameters 313
_refine_ls_number_reflns 5061
_refine_ls_number_restraints 6
_refine_ls_restrained_S_all 1.078
_refine_ls_R_factor_all 0.1210
_refine_ls_R_factor_gt 0.0841
_refine_ls_shift/su_max 0.000
_refine_ls_shift/su_mean 0.000
_refine_ls_structure_factor_coef Fsqd
_refine_ls_weighting_details 'calc w=1/[\s^2^(Fo^2^)+(0.1334P)^2^+2.3765P] where P=(Fo^2^+2Fc^2^)/3'
_refine_ls_weighting_scheme calc
_refine_ls_wR_factor_gt 0.2533
_refine_ls_wR_factor_ref 0.2738
_reflns_number_gt 3310
_reflns_number_total 5061
_reflns_threshold_expression I>2\s(I)
_cod_data_source_file at2799.cif
_cod_data_source_block I
_cod_database_code 2222201
_cod_database_fobs_code 2222201

loop_
_symmetry_equiv_pos_as_xyz
'x, y, z'
'-x, -y, -z'

loop_
_atom_site_type_symbol
_atom_site_label
_atom_site_fract_x
_atom_site_fract_y
_atom_site_fract_z
_atom_site_U_iso_or_equiv
_atom_site_adp_type
_atom_site_calc_flag
_atom_site_refinement_flags
_atom_site_occupancy
_atom_site_disorder_assembly
_atom_site_disorder_group
Mn Mn1 0.0000 -0.5000 0.5000 0.0346(3) Uani d S 1 . .
F F1 0.4111(3) -0.0038(3) -0.0828(3) 0.0517(9) Uani d . 1 . .
N N1 -0.1402(4) 0.0159(4) 0.2298(4) 0.0313(9) Uani d . 1 . .
N N2 0.3086(4) 0.2389(4) -0.1295(4) 0.0355(9) Uani d . 1 . .
N N3 0.4635(4) 0.4907(4) -0.2699(4) 0.0406(10) Uani d . 1 . .
H H3B 0.4905 0.5657 -0.2771 0.049 Uiso calc R 1 . .
N N4 0.1028(5) 0.1554(4) 0.3907(5) 0.0447(11) Uani d . 1 . .
O O1 0.0631(4) -0.3212(3) 0.3262(3) 0.0409(9) Uani d . 1 . .
O O1W -0.0267(5) -0.6032(4) 0.3810(4) 0.0494(10) Uani d D 1 . .
H H1WA 0.004(7) -0.678(3) 0.384(6) 0.074 Uiso d D 1 . .
H H1WB -0.004(8) -0.564(5) 0.297(2) 0.074 Uiso d D 1 . .
O O2 -0.2083(4) -0.4338(3) 0.5255(4) 0.0457(9) Uani d . 1 . .
O O2W 0.3929(3) 0.5957(3) -0.0476(3) 0.0237(6) Uani d D 1 . .
H H2WB 0.4451 0.5947 -0.0045 0.028 Uiso d RD 1 . .
H H2WA 0.445(4) 0.601(5) -0.115(2) 0.036 Uiso d D 1 . .
O O3 -0.3858(4) -0.3070(3) 0.5148(4) 0.0490(10) Uani d . 1 . .
O O3W 0.0870(3) -0.4804(3) 0.0850(3) 0.0279(7) Uani d . 1 . .
H H3WA 0.0654 -0.4915 0.0265 0.034 Uiso d R 1 . .
H H3WB 0.1756 -0.4736 0.0723 0.034 Uiso d R 1 . .
C C1 -0.2563(5) -0.3264(4) 0.4764(5) 0.0339(11) Uani d . 1 . .
C C2 -0.1559(5) -0.2151(4) 0.3635(5) 0.0313(10) Uani d . 1 . .
C C3 -0.2132(5) -0.0963(4) 0.3248(5) 0.0328(10) Uani d . 1 . .
H H3A -0.3104 -0.0935 0.3682 0.039 Uiso calc R 1 . .
C C4 -0.2122(5) 0.1368(4) 0.2043(5) 0.0344(11) Uani d . 1 . .
H H4A -0.2336 0.1699 0.1234 0.041 Uiso calc R 1 . .
C C5 -0.3182(6) 0.1616(5) 0.3180(5) 0.0434(13) Uani d . 1 . .
H H5A -0.4015 0.2067 0.3057 0.052 Uiso calc R 1 . .
H H5B -0.3349 0.0959 0.4058 0.052 Uiso calc R 1 . .
C C6 -0.1751(6) 0.2373(5) 0.2431(5) 0.0423(12) Uani d . 1 . .
H H6A -0.1718 0.3285 0.1859 0.051 Uiso calc R 1 . .
H H6B -0.1053 0.2178 0.2859 0.051 Uiso calc R 1 . .
C C7 0.0015(5) 0.0152(4) 0.1534(4) 0.0294(10) Uani d . 1 . .
C C8 0.0804(5) 0.1295(4) 0.0504(5) 0.0313(10) Uani d . 1 . .
H H8A 0.0372 0.2081 0.0333 0.038 Uiso calc R 1 . .
C C9 0.2217(5) 0.1273(4) -0.0263(4) 0.0307(10) Uani d . 1 . .
C C10 0.2348(5) 0.3576(4) -0.1651(5) 0.0358(11) Uani d . 1 . .
H H10A 0.2045 0.3884 -0.0943 0.043 Uiso calc R 1 . .
H H10B 0.1503 0.3394 -0.1792 0.043 Uiso calc R 1 . .
C C11 0.3359(6) 0.4625(5) -0.2906(5) 0.0388(12) Uani d . 1 . .
H H11A 0.3639 0.4324 -0.3618 0.047 Uiso calc R 1 . .
H H11B 0.2872 0.5417 -0.3151 0.047 Uiso calc R 1 . .
C C12 0.5392(6) 0.3696(5) -0.2344(6) 0.0509(15) Uani d . 1 . .
H H12A 0.6238 0.3877 -0.2204 0.061 Uiso calc R 1 . .
H H12B 0.5693 0.3391 -0.3054 0.061 Uiso calc R 1 . .
C C13 0.4387(6) 0.2654(5) -0.1099(6) 0.0473(14) Uani d . 1 . .
H H13A 0.4868 0.1857 -0.0864 0.057 Uiso calc R 1 . .
H H13B 0.4124 0.2947 -0.0382 0.057 Uiso calc R 1 . .
C C14 0.2779(5) 0.0040(5) -0.0004(5) 0.0352(11) Uani d . 1 . .
C C15 0.2065(5) -0.1080(4) 0.1001(5) 0.0333(10) Uani d . 1 . .
H H15A 0.2499 -0.1866 0.1140 0.040 Uiso calc R 1 . .
C C16 0.0660(5) -0.1043(4) 0.1832(4) 0.0279(9) Uani d . 1 . .
C C17 -0.0088(5) -0.2225(4) 0.2956(4) 0.0295(10) Uani d . 1 . .
C C18 0.2345(7) 0.2003(6) 0.3002(6) 0.0550(15) Uani d . 1 . .
H H18A 0.2567 0.2904 0.2604 0.066 Uiso calc R 1 . .
C C19 0.3394(7) 0.1219(7) 0.2622(6) 0.0551(15) Uani d . 1 . .
H H19A 0.4289 0.1577 0.1983 0.066 Uiso calc R 1 . .
C C20 0.3059(7) -0.0116(6) 0.3230(6) 0.0551(15) Uani d . 1 . .
H H20A 0.3739 -0.0680 0.3012 0.066 Uiso calc R 1 . .
C C21 0.1722(6) -0.0612(6) 0.4157(6) 0.0476(13) Uani d . 1 . .
H H21A 0.1483 -0.1510 0.4553 0.057 Uiso calc R 1 . .
C C22 0.0728(5) 0.0237(5) 0.4498(5) 0.0366(11) Uani d . 1 . .

loop_
_atom_site_aniso_label
_atom_site_aniso_U_11
_atom_site_aniso_U_22
_atom_site_aniso_U_33
_atom_site_aniso_U_12
_atom_site_aniso_U_13
_atom_site_aniso_U_23
Mn1 0.0330(6) 0.0237(5) 0.0326(6) -0.0009(4) -0.0045(4) -0.0028(4)
F1 0.0347(16) 0.0388(17) 0.0486(19) 0.0009(13) 0.0122(14) -0.0083(14)
N1 0.030(2) 0.0248(19) 0.028(2) 0.0007(15) -0.0033(16) -0.0060(16)
N2 0.032(2) 0.027(2) 0.032(2) -0.0046(16) -0.0048(17) -0.0012(16)
N3 0.037(2) 0.028(2) 0.037(2) -0.0093(17) -0.0032(19) -0.0006(18)
N4 0.043(3) 0.041(2) 0.041(3) -0.002(2) -0.006(2) -0.014(2)
O1 0.0350(19) 0.0264(17) 0.038(2) 0.0038(14) -0.0008(15) -0.0011(14)
O1W 0.067(3) 0.037(2) 0.040(2) 0.0014(19) -0.015(2) -0.0137(17)
O2 0.0339(19) 0.0291(18) 0.046(2) -0.0016(14) -0.0031(16) 0.0034(15)
O2W 0.0189(15) 0.0200(14) 0.0395(18) 0.0028(11) -0.0226(13) -0.0083(13)
O3 0.0268(19) 0.0349(19) 0.053(2) -0.0019(14) 0.0021(16) 0.0004(17)
O3W 0.0267(16) 0.0398(17) 0.0179(15) 0.0073(13) -0.0140(12) -0.0074(13)
C1 0.033(3) 0.028(2) 0.028(2) -0.0028(19) -0.002(2) -0.0058(19)
C2 0.032(2) 0.028(2) 0.027(2) -0.0037(18) -0.0071(19) -0.0057(18)
C3 0.025(2) 0.029(2) 0.030(2) -0.0051(18) -0.0009(19) -0.0032(19)
C4 0.032(3) 0.027(2) 0.033(3) 0.0026(18) -0.007(2) -0.0057(19)
C5 0.042(3) 0.037(3) 0.042(3) 0.010(2) -0.008(2) -0.014(2)
C6 0.042(3) 0.034(3) 0.047(3) 0.003(2) -0.012(2) -0.016(2)
C7 0.025(2) 0.028(2) 0.026(2) -0.0016(17) -0.0043(18) -0.0055(18)
C8 0.030(2) 0.024(2) 0.031(2) -0.0031(18) -0.004(2) -0.0072(19)
C9 0.032(2) 0.026(2) 0.024(2) -0.0057(18) -0.0034(19) -0.0038(18)
C10 0.033(3) 0.027(2) 0.035(3) -0.0016(19) -0.006(2) -0.005(2)
C11 0.039(3) 0.029(2) 0.031(3) -0.006(2) -0.003(2) -0.002(2)
C12 0.032(3) 0.037(3) 0.057(4) -0.005(2) -0.007(3) 0.002(3)
C13 0.034(3) 0.033(3) 0.051(3) -0.010(2) -0.013(2) 0.007(2)
C14 0.024(2) 0.035(3) 0.036(3) -0.0007(19) 0.001(2) -0.013(2)
C15 0.032(3) 0.026(2) 0.031(3) 0.0012(18) -0.004(2) -0.0072(19)
C16 0.027(2) 0.023(2) 0.026(2) -0.0028(17) -0.0045(18) -0.0044(17)
C17 0.036(3) 0.021(2) 0.023(2) -0.0039(18) -0.0069(19) -0.0032(17)
C18 0.051(4) 0.046(3) 0.050(4) -0.009(3) -0.006(3) -0.009(3)
C19 0.040(3) 0.069(4) 0.044(3) -0.003(3) -0.001(3) -0.021(3)
C20 0.045(3) 0.060(4) 0.045(3) 0.003(3) 0.000(3) -0.021(3)
C21 0.049(3) 0.044(3) 0.043(3) 0.003(2) -0.009(3) -0.017(3)
C22 0.036(3) 0.042(3) 0.028(3) -0.004(2) -0.008(2) -0.013(2)

loop_
_atom_type_symbol
_atom_type_description
_atom_type_scat_dispersion_real
_atom_type_scat_dispersion_imag
_atom_type_scat_source
C C 0.0033 0.0016 'International Tables Vol C Tables 4.2.6.8 and 6.1.1.4'
H H 0.0000 0.0000 'International Tables Vol C Tables 4.2.6.8 and 6.1.1.4'
F F 0.0171 0.0103 'International Tables Vol C Tables 4.2.6.8 and 6.1.1.4'
Mn Mn 0.3368 0.7283 'International Tables Vol C Tables 4.2.6.8 and 6.1.1.4'
N N 0.0061 0.0033 'International Tables Vol C Tables 4.2.6.8 and 6.1.1.4'
O O 0.0106 0.0060 'International Tables Vol C Tables 4.2.6.8 and 6.1.1.4'

loop_
_geom_angle_atom_site_label_1
_geom_angle_atom_site_label_2
_geom_angle_atom_site_label_3
_geom_angle_site_symmetry_1
_geom_angle_site_symmetry_3
_geom_angle
_geom_angle_publ_flag
O2 Mn1 O2 2_546 . 180.00(9) ?
O2 Mn1 O1 2_546 2_546 83.55(13) ?
O2 Mn1 O1 . 2_546 96.45(13) ?
O2 Mn1 O1 2_546 . 96.45(13) ?
O2 Mn1 O1 . . 83.55(13) ?
O1 Mn1 O1 2_546 . 180.00(19) ?
O2 Mn1 O1W 2_546 2_546 90.83(16) ?
O2 Mn1 O1W . 2_546 89.17(16) ?
O1 Mn1 O1W 2_546 2_546 89.33(14) ?
O1 Mn1 O1W . 2_546 90.67(14) ?
O2 Mn1 O1W 2_546 . 89.17(16) ?
O2 Mn1 O1W . . 90.83(16) ?
O1 Mn1 O1W 2_546 . 90.67(14) ?
O1 Mn1 O1W . . 89.33(14) ?
O1W Mn1 O1W 2_546 . 180.0 ?
C3 N1 C7 . . 119.8(4) ?
C3 N1 C4 . . 119.7(4) ?
C7 N1 C4 . . 120.4(4) ?
C9 N2 C10 . . 115.5(4) ?
C9 N2 C13 . . 113.4(4) ?
C10 N2 C13 . . 110.5(4) ?
C11 N3 C12 . . 109.6(4) ?
C11 N3 H3B . . 125.2 ?
C12 N3 H3B . . 125.2 ?
C18 N4 C22 . . 117.1(5) ?
C17 O1 Mn1 . . 128.5(3) ?
Mn1 O1W H1WA . . 125(4) ?
Mn1 O1W H1WB . . 121(4) ?
H1WA O1W H1WB . . 98(3) ?
C1 O2 Mn1 . . 134.5(3) ?
H2WB O2W H2WA . . 105.2 ?
H3WA O3W H3WB . . 117.2 ?
O3 C1 O2 . . 123.2(4) ?
O3 C1 C2 . . 117.1(4) ?
O2 C1 C2 . . 119.6(4) ?
C3 C2 C17 . . 118.2(4) ?
C3 C2 C1 . . 116.2(4) ?
C17 C2 C1 . . 125.5(4) ?
N1 C3 C2 . . 125.4(4) ?
N1 C3 H3A . . 117.3 ?
C2 C3 H3A . . 117.3 ?
N1 C4 C6 . . 118.5(4) ?
N1 C4 C5 . . 119.1(4) ?
C6 C4 C5 . . 60.3(4) ?
N1 C4 H4A . . 115.9 ?
C6 C4 H4A . . 115.9 ?
C5 C4 H4A . . 115.9 ?
C6 C5 C4 . . 59.3(3) ?
C6 C5 H5A . . 117.8 ?
C4 C5 H5A . . 117.8 ?
C6 C5 H5B . . 117.8 ?
C4 C5 H5B . . 117.8 ?
H5A C5 H5B . . 115.0 ?
C4 C6 C5 . . 60.4(3) ?
C4 C6 H6A . . 117.7 ?
C5 C6 H6A . . 117.7 ?
C4 C6 H6B . . 117.7 ?
C5 C6 H6B . . 117.7 ?
H6A C6 H6B . . 114.9 ?
N1 C7 C8 . . 121.7(4) ?
N1 C7 C16 . . 117.9(4) ?
C8 C7 C16 . . 120.3(4) ?
C9 C8 C7 . . 121.2(4) ?
C9 C8 H8A . . 119.4 ?
C7 C8 H8A . . 119.4 ?
C8 C9 C14 . . 116.5(4) ?
C8 C9 N2 . . 124.3(4) ?
C14 C9 N2 . . 119.2(4) ?
N2 C10 C11 . . 109.3(4) ?
N2 C10 H10A . . 109.8 ?
C11 C10 H10A . . 109.8 ?
N2 C10 H10B . . 109.8 ?
C11 C10 H10B . . 109.8 ?
H10A C10 H10B . . 108.3 ?
N3 C11 C10 . . 110.1(4) ?
N3 C11 H11A . . 109.6 ?
C10 C11 H11A . . 109.6 ?
N3 C11 H11B . . 109.6 ?
C10 C11 H11B . . 109.6 ?
H11A C11 H11B . . 108.2 ?
N3 C12 C13 . . 109.0(4) ?
N3 C12 H12A . . 109.9 ?
C13 C12 H12A . . 109.9 ?
N3 C12 H12B . . 109.9 ?
C13 C12 H12B . . 109.9 ?
H12A C12 H12B . . 108.3 ?
N2 C13 C12 . . 110.3(5) ?
N2 C13 H13A . . 109.6 ?
C12 C13 H13A . . 109.6 ?
N2 C13 H13B . . 109.6 ?
C12 C13 H13B . . 109.6 ?
H13A C13 H13B . . 108.1 ?
C15 C14 F1 . . 117.9(4) ?
C15 C14 C9 . . 124.0(4) ?
F1 C14 C9 . . 118.1(4) ?
C14 C15 C16 . . 119.3(4) ?
C14 C15 H15A . . 120.3 ?
C16 C15 H15A . . 120.3 ?
C15 C16 C7 . . 118.3(4) ?
C15 C16 C17 . . 119.8(4) ?
C7 C16 C17 . . 121.9(4) ?
O1 C17 C2 . . 125.9(4) ?
O1 C17 C16 . . 117.9(4) ?
C2 C17 C16 . . 116.1(4) ?
N4 C18 C19 . . 124.5(6) ?
N4 C18 H18A . . 117.7 ?
C19 C18 H18A . . 117.7 ?
C20 C19 C18 . . 117.3(6) ?
C20 C19 H19A . . 121.4 ?
C18 C19 H19A . . 121.4 ?
C21 C20 C19 . . 119.9(6) ?
C21 C20 H20A . . 120.1 ?
C19 C20 H20A . . 120.1 ?
C20 C21 C22 . . 119.6(5) ?
C20 C21 H21A . . 120.2 ?
C22 C21 H21A . . 120.2 ?
N4 C22 C21 . . 121.6(5) ?
N4 C22 C22 . 2_556 116.2(6) ?
C21 C22 C22 . 2_556 122.2(6) ?

loop_
_geom_bond_atom_site_label_1
_geom_bond_atom_site_label_2
_geom_bond_site_symmetry_2
_geom_bond_distance
_geom_bond_publ_flag
Mn1 O2 2_546 2.122(4) ?
Mn1 O2 . 2.122(4) ?
Mn1 O1 2_546 2.153(3) ?
Mn1 O1 . 2.153(3) ?
Mn1 O1W 2_546 2.229(4) ?
Mn1 O1W . 2.229(4) ?
F1 C14 . 1.363(5) ?
N1 C3 . 1.342(6) ?
N1 C7 . 1.386(6) ?
N1 C4 . 1.458(6) ?
N2 C9 . 1.413(5) ?
N2 C10 . 1.456(6) ?
N2 C13 . 1.476(7) ?
N3 C11 . 1.463(7) ?
N3 C12 . 1.487(7) ?
N3 H3B . 0.8600 ?
N4 C18 . 1.343(7) ?
N4 C22 . 1.356(7) ?
O1 C17 . 1.273(5) ?
O1W H1WA . 0.86(2) ?
O1W H1WB . 0.86(2) ?
O2 C1 . 1.255(6) ?
O2W H2WB . 0.8500 ?
O2W H2WA . 0.765(18) ?
O3 C1 . 1.246(6) ?
O3W H3WA . 0.8501 ?
O3W H3WB . 0.8501 ?
C1 C2 . 1.501(6) ?
C2 C3 . 1.377(6) ?
C2 C17 . 1.420(7) ?
C3 H3A . 0.9300 ?
C4 C6 . 1.481(7) ?
C4 C5 . 1.497(7) ?
C4 H4A . 0.9800 ?
C5 C6 . 1.495(8) ?
C5 H5A . 0.9700 ?
C5 H5B . 0.9700 ?
C6 H6A . 0.9700 ?
C6 H6B . 0.9700 ?
C7 C8 . 1.403(6) ?
C7 C16 . 1.410(6) ?
C8 C9 . 1.386(6) ?
C8 H8A . 0.9300 ?
C9 C14 . 1.408(7) ?
C10 C11 . 1.526(6) ?
C10 H10A . 0.9700 ?
C10 H10B . 0.9700 ?
C11 H11A . 0.9700 ?
C11 H11B . 0.9700 ?
C12 C13 . 1.516(7) ?
C12 H12A . 0.9700 ?
C12 H12B . 0.9700 ?
C13 H13A . 0.9700 ?
C13 H13B . 0.9700 ?
C14 C15 . 1.356(6) ?
C15 C16 . 1.409(6) ?
C15 H15A . 0.9300 ?
C16 C17 . 1.456(6) ?
C18 C19 . 1.381(9) ?
C18 H18A . 0.9300 ?
C19 C20 . 1.379(9) ?
C19 H19A . 0.9300 ?
C20 C21 . 1.372(8) ?
C20 H20A . 0.9300 ?
C21 C22 . 1.388(7) ?
C21 H21A . 0.9300 ?
C22 C22 2_556 1.483(10) ?

loop_
_geom_hbond_atom_site_label_D
_geom_hbond_atom_site_label_H
_geom_hbond_atom_site_label_A
_geom_hbond_site_symmetry_A
_geom_hbond_distance_DH
_geom_hbond_distance_HA
_geom_hbond_distance_DA
_geom_hbond_angle_DHA
N3 H3B O3 1_664 0.86 2.22 2.661(5) 111.6
O1W H1WA N4 1_545 0.86(2) 2.03(2) 2.880(6) 171(7)
O3W H3WB O2W 1_545 0.85 2.13 2.910(4) 153.0
O1W H1WB O3W . 0.86(2) 2.15(2) 3.009(5) 170(6)
O2W H2WA N3 . 0.765(18) 2.53(3) 3.125(5) 136(4)

loop_
_geom_torsion_atom_site_label_1
_geom_torsion_atom_site_label_2
_geom_torsion_atom_site_label_3
_geom_torsion_atom_site_label_4
_geom_torsion_site_symmetry_1
_geom_torsion_site_symmetry_2
_geom_torsion_site_symmetry_3
_geom_torsion_site_symmetry_4
_geom_torsion
_geom_torsion_publ_flag
O2 Mn1 O1 C17 . . . . 14.4(4) ?
O1 Mn1 O1 C17 2_546 . . . -4E1(4) ?
O1W Mn1 O1 C17 2_546 . . . -74.7(4) ?
O1W Mn1 O1 C17 . . . . 105.3(4) ?
O1 Mn1 O2 C1 2_546 . . . 165.3(5) ?
O1 Mn1 O2 C1 . . . . -14.7(5) ?
O1W Mn1 O2 C1 2_546 . . . 76.1(5) ?
O1W Mn1 O2 C1 . . . . -103.9(5) ?
Mn1 O2 C1 O3 . . . . -173.9(4) ?
Mn1 O2 C1 C2 . . . . 7.6(8) ?
O3 C1 C2 C3 . . . . 8.7(7) ?
O2 C1 C2 C3 . . . . -172.7(5) ?
O3 C1 C2 C17 . . . . -171.9(5) ?
O2 C1 C2 C17 . . . . 6.6(8) ?
C7 N1 C3 C2 . . . . 6.1(8) ?
C4 N1 C3 C2 . . . . -176.1(5) ?
C17 C2 C3 N1 . . . . -2.1(8) ?
C1 C2 C3 N1 . . . . 177.3(5) ?
C3 N1 C4 C6 . . . . 108.4(5) ?
C7 N1 C4 C6 . . . . -73.9(6) ?
C3 N1 C4 C5 . . . . 38.5(7) ?
C7 N1 C4 C5 . . . . -143.8(5) ?
N1 C4 C5 C6 . . . . 108.1(5) ?
N1 C4 C6 C5 . . . . -109.1(5) ?
C3 N1 C7 C8 . . . . 178.1(5) ?
C4 N1 C7 C8 . . . . 0.4(7) ?
C3 N1 C7 C16 . . . . -2.8(7) ?
C4 N1 C7 C16 . . . . 179.4(4) ?
N1 C7 C8 C9 . . . . -179.3(4) ?
C16 C7 C8 C9 . . . . 1.7(7) ?
C7 C8 C9 C14 . . . . 3.7(7) ?
C7 C8 C9 N2 . . . . -178.5(4) ?
C10 N2 C9 C8 . . . . -8.4(7) ?
C13 N2 C9 C8 . . . . 120.5(5) ?
C10 N2 C9 C14 . . . . 169.4(5) ?
C13 N2 C9 C14 . . . . -61.7(6) ?
C9 N2 C10 C11 . . . . -171.1(4) ?
C13 N2 C10 C11 . . . . 58.6(6) ?
C12 N3 C11 C10 . . . . 60.2(5) ?
N2 C10 C11 N3 . . . . -59.6(5) ?
C11 N3 C12 C13 . . . . -59.4(6) ?
C9 N2 C13 C12 . . . . 169.4(4) ?
C10 N2 C13 C12 . . . . -59.1(6) ?
N3 C12 C13 N2 . . . . 58.6(7) ?
C8 C9 C14 C15 . . . . -5.4(8) ?
N2 C9 C14 C15 . . . . 176.6(5) ?
C8 C9 C14 F1 . . . . 173.1(4) ?
N2 C9 C14 F1 . . . . -4.8(7) ?
F1 C14 C15 C16 . . . . -177.0(4) ?
C9 C14 C15 C16 . . . . 1.6(8) ?
C14 C15 C16 C7 . . . . 3.9(7) ?
C14 C15 C16 C17 . . . . -176.7(5) ?
N1 C7 C16 C15 . . . . 175.4(4) ?
C8 C7 C16 C15 . . . . -5.5(7) ?
N1 C7 C16 C17 . . . . -4.0(7) ?
C8 C7 C16 C17 . . . . 175.1(4) ?
Mn1 O1 C17 C2 . . . . -8.3(7) ?
Mn1 O1 C17 C16 . . . . 169.7(3) ?
C3 C2 C17 O1 . . . . 173.5(5) ?
C1 C2 C17 O1 . . . . -5.9(8) ?
C3 C2 C17 C16 . . . . -4.6(6) ?
C1 C2 C17 C16 . . . . 176.0(4) ?
C15 C16 C17 O1 . . . . 10.1(7) ?
C7 C16 C17 O1 . . . . -170.6(4) ?
C15 C16 C17 C2 . . . . -171.7(4) ?
C7 C16 C17 C2 . . . . 7.7(7) ?
C22 N4 C18 C19 . . . . 1.2(9) ?
N4 C18 C19 C20 . . . . -0.7(10) ?
C18 C19 C20 C21 . . . . 0.9(10) ?
C19 C20 C21 C22 . . . . -1.6(10) ?
C18 N4 C22 C21 . . . . -1.8(8) ?
C18 N4 C22 C22 . . . 2_556 179.4(6) ?
C20 C21 C22 N4 . . . . 2.1(9) ?
C20 C21 C22 C22 . . . 2_556 -179.3(6) ?
